data_2017330
loop_
_publ_author_name
'He, Ming-Yang'
'Zhang, Zhi-Hui'
'Lu, Lu-De'
'Yang, Xu-Jie'
'Wang, Xin'

_publ_section_title
;
 Hydrogen-bond-directed supramolecular arrays in 4,4'-bipyridinium
 tetrachloroterephthalate dihydrate and bis(1,10-phenanthrolinium)
 tetrachloroterephthalate tetrachloroterephthalic acid trihydrate
;
_journal_coeditor_code FG3128
_journal_issue 10
_journal_name_full 'Acta Crystallographica Section C'
_journal_page_first o525
_journal_page_last o528
_journal_paper_doi 10.1107/S0108270109037500
_journal_volume 65
_journal_year 2009
_chemical_formula_iupac '2C12 H9 N2 +, C8 Cl4 O4 2-, C8 H2 Cl4 O4, 3H2 O'
_chemical_formula_moiety '2(C12 H9 N2 +), C8 Cl4 O4 2-, C8 H2 Cl4 O4, 3(H2 O)'
_chemical_formula_sum 'C40 H26 Cl8 N4 O11'
_chemical_formula_weight 1022.25
_chemical_name_systematic
;
bis(1,10-phenanthrolinium) tetrachloroterephthalate tetrachloroterephthalic
acid trihydrate
;
_space_group_IT_number 2
_symmetry_cell_setting triclinic
_symmetry_space_group_name_Hall '-P 1'
_symmetry_space_group_name_H-M 'P -1'
_atom_sites_solution_hydrogens geom
_atom_sites_solution_primary direct
_atom_sites_solution_secondary difmap
_audit_creation_method SHELXL-97
_cell_angle_alpha 102.127(2)
_cell_angle_beta 109.4540(10)
_cell_angle_gamma 106.072(2)
_cell_formula_units_Z 1
_cell_length_a 8.2931(11)
_cell_length_b 12.0916(16)
_cell_length_c 12.3108(16)
_cell_measurement_reflns_used 4670
_cell_measurement_temperature 295(2)
_cell_measurement_theta_max 27.448
_cell_measurement_theta_min 2.144
_cell_volume 1054.4(2)
_computing_cell_refinement 'APEX2 and SAINT (Bruker, 2007)'
_computing_data_collection 'APEX2 (Bruker, 2007)'
_computing_data_reduction 'SAINT (Bruker, 2007)'
_computing_molecular_graphics 'SHELXTL (Sheldrick, 2008) and DIAMOND (Brandenburg, 2005)'
_computing_publication_material 'SHELXTL (Sheldrick, 2008)'
_computing_structure_refinement 'SHELXTL (Sheldrick, 2008)'
_computing_structure_solution 'SHELXTL (Sheldrick, 2008)'
_diffrn_ambient_temperature 295(2)
_diffrn_measured_fraction_theta_full 0.988
_diffrn_measured_fraction_theta_max 0.988
_diffrn_measurement_device_type 'Bruker APEXII CCD area-detector'
_diffrn_measurement_method 'phi and omega scans'
_diffrn_radiation_monochromator graphite
_diffrn_radiation_source 'fine-focus sealed tube'
_diffrn_radiation_type MoK\a
_diffrn_radiation_wavelength 0.71073
_diffrn_reflns_av_R_equivalents 0.0203
_diffrn_reflns_av_sigmaI/netI 0.0289
_diffrn_reflns_limit_h_max 9
_diffrn_reflns_limit_h_min -9
_diffrn_reflns_limit_k_max 14
_diffrn_reflns_limit_k_min -14
_diffrn_reflns_limit_l_max 14
_diffrn_reflns_limit_l_min -14
_diffrn_reflns_number 7609
_diffrn_reflns_theta_full 25.03
_diffrn_reflns_theta_max 25.03
_diffrn_reflns_theta_min 2.65
_exptl_absorpt_coefficient_mu 0.601
_exptl_absorpt_correction_T_max 0.9153
_exptl_absorpt_correction_T_min 0.8498
_exptl_absorpt_correction_type multi-scan
_exptl_absorpt_process_details '(SADABS; Sheldrick, 2003)'
_exptl_crystal_colour colorless
_exptl_crystal_density_diffrn 1.610
_exptl_crystal_density_method 'not measured'
_exptl_crystal_description block
_exptl_crystal_F_000 518
_exptl_crystal_size_max 0.28
_exptl_crystal_size_mid 0.22
_exptl_crystal_size_min 0.15
_refine_diff_density_max 0.730
_refine_diff_density_min -0.383
_refine_ls_extinction_method none
_refine_ls_goodness_of_fit_ref 1.071
_refine_ls_hydrogen_treatment constr
_refine_ls_matrix_type full
_refine_ls_number_parameters 288
_refine_ls_number_reflns 3677
_refine_ls_number_restraints 0
_refine_ls_restrained_S_all 1.071
_refine_ls_R_factor_all 0.0509
_refine_ls_R_factor_gt 0.0444
_refine_ls_shift/su_max 0.000
_refine_ls_shift/su_mean 0.000
_refine_ls_structure_factor_coef Fsqd
_refine_ls_weighting_details 'calc w=1/[\s^2^(Fo^2^)+(0.0850P)^2^+0.8354P] where P=(Fo^2^+2Fc^2^)/3'
_refine_ls_weighting_scheme calc
_refine_ls_wR_factor_gt 0.1343
_refine_ls_wR_factor_ref 0.1467
_reflns_number_gt 3201
_reflns_number_total 3677
_reflns_threshold_expression >2sigma(I)
_cod_data_source_file fg3128.cif
_cod_data_source_block II
_cod_depositor_comments
;
The following automatic conversions were performed:
'_symmetry_cell_setting' value 'Triclinic' changed to 'triclinic'
according to '/home/saulius/struct/CIF-dictionaries/cif_core.dic'
dictionary named 'cif_core.dic' version 2.4.1 from
2010-06-29.

'_exptl_absorpt_correction_type' value 'Multi-scan' changed
to 'multi-scan' according to
'/home/saulius/struct/CIF-dictionaries/cif_core.dic' dictionary named
'cif_core.dic' version 2.4.1 from 2010-06-29.

Automatic conversion script
Id: cif_fix_enum 1527 2010-12-29 10:47:43Z saulius 

The following automatic conversions were performed:

'_symmetry_cell_setting' value 'Triclinic' changed to 'triclinic'
according to /home/saulius/struct/CIF-dictionaries/cif_core.dic
dictionary named 'cif_core.dic' version 2.4.1 from
2010-06-29.

'_exptl_absorpt_correction_type' value 'Multi-scan'
changed to 'multi-scan' according to
/home/saulius/struct/CIF-dictionaries/cif_core.dic dictionary named
'cif_core.dic' version 2.4.1 from 2010-06-29.

Automatic conversion script
Id: cif_fix_values 1715 2011-07-08 13:25:40Z adriana 
;
_cod_original_sg_symbol_H-M P-1
_cod_database_code 2017330
_cod_database_fobs_code 2017330

loop_
_symmetry_equiv_pos_as_xyz
'x, y, z'
'-x, -y, -z'

loop_
_atom_site_type_symbol
_atom_site_label
_atom_site_fract_x
_atom_site_fract_y
_atom_site_fract_z
_atom_site_U_iso_or_equiv
_atom_site_adp_type
_atom_site_calc_flag
_atom_site_refinement_flags
_atom_site_occupancy
_atom_site_disorder_assembly
_atom_site_disorder_group
C C13 0.8004(4) 0.6428(2) 0.3931(3) 0.0349(6) Uani d . 1 . .
C C14 0.9036(4) 0.5691(2) 0.4489(2) 0.0327(6) Uani d . 1 . .
C C15 0.9437(4) 0.4846(3) 0.3768(2) 0.0354(6) Uani d . 1 . .
C C16 1.0369(4) 0.4155(2) 0.4264(2) 0.0345(6) Uani d . 1 . .
C C17 0.3805(4) 0.6728(2) 0.1275(2) 0.0328(6) Uani d . 1 . .
C C18 0.4441(3) 0.5832(2) 0.0631(2) 0.0310(6) Uani d . 1 . .
C C19 0.5945(4) 0.6239(2) 0.0353(2) 0.0337(6) Uani d . 1 . .
C C20 0.6511(3) 0.5427(2) -0.0266(2) 0.0316(6) Uani d . 1 . .
Cl Cl1 0.87168(13) 0.46445(9) 0.22274(7) 0.0581(3) Uani d . 1 . .
Cl Cl2 1.08249(13) 0.30984(8) 0.33555(7) 0.0551(3) Uani d . 1 . .
Cl Cl3 0.71191(12) 0.78008(7) 0.07764(8) 0.0540(3) Uani d . 1 . .
Cl Cl4 0.84232(11) 0.59513(7) -0.05612(9) 0.0551(3) Uani d . 1 . .
O O1 0.6217(3) 0.58790(18) 0.3543(2) 0.0429(5) Uani d . 1 . .
H H1' 0.5692 0.6279 0.3211 0.064 Uiso calc R 1 . .
O O2 0.8792(3) 0.7397(2) 0.3880(3) 0.0637(7) Uani d . 1 . .
O O3 0.4225(3) 0.68953(18) 0.24061(17) 0.0389(5) Uani d . 1 . .
O O4 0.2923(3) 0.7218(2) 0.06687(19) 0.0474(5) Uani d . 1 . .
C C1 0.4661(4) 0.6718(3) 0.5789(3) 0.0478(7) Uani d . 1 . .
H H1 0.4955 0.6056 0.5512 0.057 Uiso calc R 1 . .
C C2 0.4929(5) 0.7087(3) 0.7015(3) 0.0552(8) Uani d . 1 . .
H H2 0.5405 0.6685 0.7531 0.066 Uiso calc R 1 . .
C C3 0.4483(5) 0.8047(3) 0.7442(3) 0.0530(8) Uani d . 1 . .
H H3 0.4651 0.8306 0.8253 0.064 Uiso calc R 1 . .
C C4 0.3759(4) 0.8639(3) 0.6632(3) 0.0426(7) Uani d . 1 . .
C C5 0.3258(5) 0.9656(3) 0.6993(3) 0.0494(8) Uani d . 1 . .
H H5 0.3370 0.9933 0.7789 0.059 Uiso calc R 1 . .
C C6 0.2628(4) 1.0217(3) 0.6203(3) 0.0432(7) Uani d . 1 . .
H H6 0.2320 1.0878 0.6462 0.052 Uiso calc R 1 . .
C C7 0.2427(4) 0.9811(2) 0.4973(3) 0.0369(6) Uani d . 1 . .
C C8 0.1782(4) 1.0353(3) 0.4106(3) 0.0449(7) Uani d . 1 . .
H H8 0.1465 1.1019 0.4327 0.054 Uiso calc R 1 . .
C C9 0.1613(5) 0.9916(3) 0.2938(3) 0.0489(7) Uani d . 1 . .
H H9 0.1163 1.0272 0.2365 0.059 Uiso calc R 1 . .
C C10 0.2122(4) 0.8929(3) 0.2614(3) 0.0464(7) Uani d . 1 . .
H H10 0.2014 0.8628 0.1822 0.056 Uiso calc R 1 . .
C C11 0.3581(4) 0.8207(2) 0.5431(3) 0.0361(6) Uani d . 1 . .
C C12 0.2910(3) 0.8807(2) 0.4601(3) 0.0342(6) Uani d . 1 . .
N N1 0.2759(3) 0.8421(2) 0.3436(2) 0.0389(5) Uani d . 1 . .
H H1A 0.3070 0.7780 0.3214 0.058 Uiso d R 1 . .
N N2 0.4023(3) 0.7248(2) 0.5005(2) 0.0423(6) Uani d . 1 . .
O O51 0.2373(14) 0.9245(9) -0.0266(9) 0.095(3) Uiso d P 0.40 . .
O O52 0.3445(8) 0.9208(5) -0.0130(5) 0.0779(14) Uiso d P 0.60 . .
O O61 -0.023(2) 0.9425(14) -0.0330(15) 0.103(5) Uiso d P 0.25 . .
O O62 0.022(2) 0.8996(14) -0.0653(14) 0.093(4) Uiso d P 0.25 . .

loop_
_atom_site_aniso_label
_atom_site_aniso_U_11
_atom_site_aniso_U_22
_atom_site_aniso_U_33
_atom_site_aniso_U_12
_atom_site_aniso_U_13
_atom_site_aniso_U_23
C13 0.0356(14) 0.0339(14) 0.0365(14) 0.0191(12) 0.0129(12) 0.0098(11)
C14 0.0313(13) 0.0345(14) 0.0345(14) 0.0175(11) 0.0124(11) 0.0108(11)
C15 0.0339(14) 0.0413(15) 0.0296(13) 0.0188(12) 0.0089(11) 0.0100(11)
C16 0.0328(14) 0.0368(14) 0.0342(14) 0.0188(11) 0.0123(11) 0.0074(11)
C17 0.0324(14) 0.0352(14) 0.0297(13) 0.0167(11) 0.0116(11) 0.0059(11)
C18 0.0325(14) 0.0361(14) 0.0272(13) 0.0183(11) 0.0123(11) 0.0089(11)
C19 0.0371(14) 0.0301(13) 0.0329(14) 0.0134(11) 0.0146(12) 0.0073(11)
C20 0.0286(13) 0.0383(14) 0.0304(13) 0.0154(11) 0.0139(11) 0.0098(11)
Cl1 0.0725(6) 0.0879(6) 0.0315(4) 0.0536(5) 0.0208(4) 0.0236(4)
Cl2 0.0693(5) 0.0635(5) 0.0435(4) 0.0480(4) 0.0228(4) 0.0093(4)
Cl3 0.0559(5) 0.0309(4) 0.0732(6) 0.0106(3) 0.0360(4) 0.0061(4)
Cl4 0.0508(5) 0.0479(4) 0.0822(6) 0.0189(4) 0.0475(5) 0.0183(4)
O1 0.0373(11) 0.0443(11) 0.0526(13) 0.0243(9) 0.0139(10) 0.0226(10)
O2 0.0476(13) 0.0464(13) 0.100(2) 0.0221(11) 0.0222(13) 0.0385(14)
O3 0.0457(11) 0.0493(11) 0.0304(10) 0.0326(9) 0.0161(9) 0.0096(9)
O4 0.0563(13) 0.0586(13) 0.0450(12) 0.0406(11) 0.0228(10) 0.0229(10)
C1 0.0466(17) 0.0391(16) 0.065(2) 0.0236(14) 0.0247(16) 0.0179(15)
C2 0.058(2) 0.0472(18) 0.065(2) 0.0242(16) 0.0251(18) 0.0245(17)
C3 0.064(2) 0.0506(18) 0.0454(18) 0.0231(16) 0.0236(16) 0.0144(15)
C4 0.0403(16) 0.0368(15) 0.0467(17) 0.0130(12) 0.0185(13) 0.0071(13)
C5 0.0549(19) 0.0441(17) 0.0492(18) 0.0217(15) 0.0262(15) 0.0037(14)
C6 0.0436(16) 0.0352(15) 0.0524(18) 0.0186(13) 0.0251(14) 0.0043(13)
C7 0.0277(13) 0.0293(13) 0.0494(17) 0.0098(11) 0.0172(12) 0.0046(12)
C8 0.0401(16) 0.0348(15) 0.062(2) 0.0204(13) 0.0216(15) 0.0111(14)
C9 0.0491(18) 0.0493(18) 0.0549(19) 0.0275(15) 0.0212(15) 0.0187(15)
C10 0.0486(18) 0.0525(18) 0.0444(17) 0.0278(15) 0.0201(14) 0.0149(14)
C11 0.0300(13) 0.0313(13) 0.0450(16) 0.0121(11) 0.0172(12) 0.0056(12)
C12 0.0257(13) 0.0282(13) 0.0437(15) 0.0087(10) 0.0153(12) 0.0030(11)
N1 0.0358(12) 0.0370(12) 0.0436(14) 0.0188(10) 0.0167(11) 0.0059(11)
N2 0.0445(14) 0.0349(12) 0.0514(15) 0.0207(11) 0.0227(12) 0.0095(11)

loop_
_atom_type_symbol
_atom_type_description
_atom_type_scat_dispersion_real
_atom_type_scat_dispersion_imag
_atom_type_scat_source
C C 0.0033 0.0016 'International Tables Vol C Tables 4.2.6.8 and 6.1.1.4'
H H 0.0000 0.0000 'International Tables Vol C Tables 4.2.6.8 and 6.1.1.4'
N N 0.0061 0.0033 'International Tables Vol C Tables 4.2.6.8 and 6.1.1.4'
O O 0.0106 0.0060 'International Tables Vol C Tables 4.2.6.8 and 6.1.1.4'
Cl Cl 0.1484 0.1585 'International Tables Vol C Tables 4.2.6.8 and 6.1.1.4'

loop_
_geom_angle_atom_site_label_1
_geom_angle_atom_site_label_2
_geom_angle_atom_site_label_3
_geom_angle_site_symmetry_1
_geom_angle_site_symmetry_3
_geom_angle
_geom_angle_publ_flag
O2 C13 O1 . . 126.5(3) ?
O2 C13 C14 . . 121.8(3) ?
O1 C13 C14 . . 111.7(2) ?
C15 C14 C16 . 2_766 118.4(2) ?
C15 C14 C13 . . 120.4(2) ?
C16 C14 C13 2_766 . 121.2(2) ?
C16 C15 C14 . . 121.1(3) ?
C16 C15 Cl1 . . 119.9(2) ?
C14 C15 Cl1 . . 119.0(2) ?
C15 C16 C14 . 2_766 120.5(2) ?
C15 C16 Cl2 . . 120.6(2) ?
C14 C16 Cl2 2_766 . 118.9(2) ?
O4 C17 O3 . . 125.5(2) ?
O4 C17 C18 . . 117.9(2) ?
O3 C17 C18 . . 116.6(2) ?
C19 C18 C20 . 2_665 118.1(2) ?
C19 C18 C17 . . 121.1(2) ?
C20 C18 C17 2_665 . 120.8(2) ?
C18 C19 C20 . . 121.7(2) ?
C18 C19 Cl3 . . 118.7(2) ?
C20 C19 Cl3 . . 119.6(2) ?
C19 C20 C18 . 2_665 120.2(2) ?
C19 C20 Cl4 . . 120.9(2) ?
C18 C20 Cl4 2_665 . 118.85(19) ?
C13 O1 H1' . . 109.5 ?
N2 C1 C2 . . 124.3(3) ?
N2 C1 H1 . . 117.9 ?
C2 C1 H1 . . 117.9 ?
C3 C2 C1 . . 119.1(3) ?
C3 C2 H2 . . 120.4 ?
C1 C2 H2 . . 120.4 ?
C2 C3 C4 . . 119.0(3) ?
C2 C3 H3 . . 120.5 ?
C4 C3 H3 . . 120.5 ?
C11 C4 C3 . . 116.9(3) ?
C11 C4 C5 . . 119.8(3) ?
C3 C4 C5 . . 123.3(3) ?
C6 C5 C4 . . 121.3(3) ?
C6 C5 H5 . . 119.3 ?
C4 C5 H5 . . 119.3 ?
C5 C6 C7 . . 120.8(3) ?
C5 C6 H6 . . 119.6 ?
C7 C6 H6 . . 119.6 ?
C8 C7 C12 . . 117.8(3) ?
C8 C7 C6 . . 123.7(3) ?
C12 C7 C6 . . 118.5(3) ?
C9 C8 C7 . . 120.9(3) ?
C9 C8 H8 . . 119.6 ?
C7 C8 H8 . . 119.6 ?
C8 C9 C10 . . 119.5(3) ?
C8 C9 H9 . . 120.3 ?
C10 C9 H9 . . 120.3 ?
N1 C10 C9 . . 120.0(3) ?
N1 C10 H10 . . 120.0 ?
C9 C10 H10 . . 120.0 ?
N2 C11 C4 . . 124.0(3) ?
N2 C11 C12 . . 117.6(3) ?
C4 C11 C12 . . 118.4(2) ?
N1 C12 C7 . . 119.3(3) ?
N1 C12 C11 . . 119.6(2) ?
C7 C12 C11 . . 121.1(3) ?
C10 N1 C12 . . 122.6(2) ?
C10 N1 H1A . . 119.2 ?
C12 N1 H1A . . 118.2 ?
C1 N2 C11 . . 116.7(3) ?
O52 O51 O62 . . 167.4(13) ?
O62 O61 O61 . 2_575 139(3) ?
O61 O62 O51 . . 127(2) ?

loop_
_geom_bond_atom_site_label_1
_geom_bond_atom_site_label_2
_geom_bond_site_symmetry_2
_geom_bond_distance
_geom_bond_publ_flag
C13 O2 . 1.200(4) ?
C13 O1 . 1.310(3) ?
C13 C14 . 1.512(4) ?
C14 C15 . 1.395(4) ?
C14 C16 2_766 1.400(4) ?
C15 C16 . 1.388(4) ?
C15 Cl1 . 1.727(3) ?
C16 C14 2_766 1.400(4) ?
C16 Cl2 . 1.724(3) ?
C17 O4 . 1.227(3) ?
C17 O3 . 1.273(3) ?
C17 C18 . 1.522(3) ?
C18 C19 . 1.389(4) ?
C18 C20 2_665 1.398(4) ?
C19 C20 . 1.395(4) ?
C19 Cl3 . 1.737(3) ?
C20 C18 2_665 1.398(4) ?
C20 Cl4 . 1.724(3) ?
O1 H1' . 0.8200 ?
C1 N2 . 1.314(4) ?
C1 C2 . 1.402(5) ?
C1 H1 . 0.9300 ?
C2 C3 . 1.368(5) ?
C2 H2 . 0.9300 ?
C3 C4 . 1.416(5) ?
C3 H3 . 0.9300 ?
C4 C11 . 1.403(4) ?
C4 C5 . 1.435(4) ?
C5 C6 . 1.347(5) ?
C5 H5 . 0.9300 ?
C6 C7 . 1.427(4) ?
C6 H6 . 0.9300 ?
C7 C8 . 1.401(4) ?
C7 C12 . 1.414(4) ?
C8 C9 . 1.368(5) ?
C8 H8 . 0.9300 ?
C9 C10 . 1.397(4) ?
C9 H9 . 0.9300 ?
C10 N1 . 1.329(4) ?
C10 H10 . 0.9300 ?
C11 N2 . 1.364(3) ?
C11 C12 . 1.427(4) ?
C12 N1 . 1.364(4) ?
N1 H1A . 0.9000 ?
O51 O52 . 0.864(10) ?
O51 O62 . 1.603(18) ?
O61 O62 . 0.831(19) ?
O61 O61 2_575 1.33(3) ?

loop_
_geom_hbond_atom_site_label_D
_geom_hbond_atom_site_label_H
_geom_hbond_atom_site_label_A
_geom_hbond_site_symmetry_A
_geom_hbond_distance_DH
_geom_hbond_distance_HA
_geom_hbond_distance_DA
_geom_hbond_angle_DHA
_geom_hbond_publ_flag
O1 H1' O3 . 0.82 1.74 2.550(3) 170 yes
N1 H1A O3 . 0.90 1.95 2.788(4) 154 yes
C6 H6 O2 2_676 0.93 2.56 3.413(5) 152 yes
C10 H10 O4 . 0.93 2.43 3.193(4) 139 yes

loop_
_geom_torsion_atom_site_label_1
_geom_torsion_atom_site_label_2
_geom_torsion_atom_site_label_3
_geom_torsion_atom_site_label_4
_geom_torsion_site_symmetry_1
_geom_torsion_site_symmetry_2
_geom_torsion_site_symmetry_3
_geom_torsion_site_symmetry_4
_geom_torsion
_geom_torsion_publ_flag
O2 C13 C14 C15 . . . . -89.7(4) ?
O1 C13 C14 C15 . . . . 90.7(3) ?
O2 C13 C14 C16 . . . 2_766 89.5(4) ?
O1 C13 C14 C16 . . . 2_766 -90.1(3) ?
C16 C14 C15 C16 2_766 . . . 1.3(5) ?
C13 C14 C15 C16 . . . . -179.5(2) ?
C16 C14 C15 Cl1 2_766 . . . -179.9(2) ?
C13 C14 C15 Cl1 . . . . -0.7(4) ?
C14 C15 C16 C14 . . . 2_766 -1.3(5) ?
Cl1 C15 C16 C14 . . . 2_766 179.9(2) ?
C14 C15 C16 Cl2 . . . . 179.0(2) ?
Cl1 C15 C16 Cl2 . . . . 0.3(3) ?
O4 C17 C18 C19 . . . . 77.1(3) ?
O3 C17 C18 C19 . . . . -103.6(3) ?
O4 C17 C18 C20 . . . 2_665 -100.9(3) ?
O3 C17 C18 C20 . . . 2_665 78.5(3) ?
C20 C18 C19 C20 2_665 . . . -0.3(4) ?
C17 C18 C19 C20 . . . . -178.3(2) ?
C20 C18 C19 Cl3 2_665 . . . 178.91(19) ?
C17 C18 C19 Cl3 . . . . 0.9(3) ?
C18 C19 C20 C18 . . . 2_665 0.3(4) ?
Cl3 C19 C20 C18 . . . 2_665 -178.9(2) ?
C18 C19 C20 Cl4 . . . . -178.0(2) ?
Cl3 C19 C20 Cl4 . . . . 2.8(3) ?
N2 C1 C2 C3 . . . . 1.0(5) ?
C1 C2 C3 C4 . . . . 0.1(5) ?
C2 C3 C4 C11 . . . . -1.2(5) ?
C2 C3 C4 C5 . . . . -179.7(3) ?
C11 C4 C5 C6 . . . . -0.5(5) ?
C3 C4 C5 C6 . . . . 177.9(3) ?
C4 C5 C6 C7 . . . . 0.4(5) ?
C5 C6 C7 C8 . . . . -179.9(3) ?
C5 C6 C7 C12 . . . . -0.2(4) ?
C12 C7 C8 C9 . . . . 0.6(4) ?
C6 C7 C8 C9 . . . . -179.7(3) ?
C7 C8 C9 C10 . . . . -1.2(5) ?
C8 C9 C10 N1 . . . . 0.2(5) ?
C3 C4 C11 N2 . . . . 1.5(4) ?
C5 C4 C11 N2 . . . . 180.0(3) ?
C3 C4 C11 C12 . . . . -178.1(3) ?
C5 C4 C11 C12 . . . . 0.4(4) ?
C8 C7 C12 N1 . . . . 1.0(4) ?
C6 C7 C12 N1 . . . . -178.8(2) ?
C8 C7 C12 C11 . . . . 179.9(2) ?
C6 C7 C12 C11 . . . . 0.1(4) ?
N2 C11 C12 N1 . . . . -0.9(4) ?
C4 C11 C12 N1 . . . . 178.7(2) ?
N2 C11 C12 C7 . . . . -179.8(2) ?
C4 C11 C12 C7 . . . . -0.2(4) ?
C9 C10 N1 C12 . . . . 1.4(5) ?
C7 C12 N1 C10 . . . . -2.0(4) ?
C11 C12 N1 C10 . . . . 179.1(3) ?
C2 C1 N2 C11 . . . . -0.8(5) ?
C4 C11 N2 C1 . . . . -0.5(4) ?
C12 C11 N2 C1 . . . . 179.1(3) ?
O61 O61 O62 O51 2_575 . . . 24(6) ?
O52 O51 O62 O61 . . . . 155(5) ?
